data_7152691
loop_
_publ_author_name
'Basavaiah, Deevi'
'Mallikarjuna Reddy, Daggula'

_publ_section_title
;
 Baylis-Hillman acetates in organic synthesis: convenient one-pot
 synthesis of \a-carboline framework - a concise synthesis of
 neocryptolepine.
;
_journal_issue 44
_journal_name_full 'Organic &amp; biomolecular chemistry'
_journal_page_first 8774
_journal_page_last 8777
_journal_paper_doi 10.1039/c2ob26339d
_journal_volume 10
_journal_year 2012
_chemical_formula_moiety 'C21 H20 N2 O'
_chemical_formula_sum 'C21 H20 N2 O'
_chemical_formula_weight 316.39
_chemical_melting_point 212(2)
_chemical_name_common carboline
_chemical_name_systematic
;
(3-benzyl-2-ethyl-7-methoxy-9H-pyrido[2,3-b]indole)
;
_space_group_IT_number 2
_symmetry_cell_setting triclinic
_symmetry_space_group_name_Hall '-P 1'
_symmetry_space_group_name_H-M 'P -1'
_atom_sites_solution_hydrogens geom
_atom_sites_solution_primary direct
_atom_sites_solution_secondary difmap
_audit_creation_method SHELXL-97
_cell_angle_alpha 82.492(3)
_cell_angle_beta 80.563(3)
_cell_angle_gamma 81.462(3)
_cell_formula_units_Z 2
_cell_length_a 5.7251(10)
_cell_length_b 12.062(2)
_cell_length_c 12.371(2)
_cell_measurement_reflns_used 1694
_cell_measurement_temperature 25
_cell_volume 828.4(2)
_computing_cell_refinement 'Bruker SMART'
_computing_data_collection 'Bruker SMART'
_computing_data_reduction 'Bruker SAINT'
_computing_molecular_graphics 'Bruker SHELXTL'
_computing_publication_material 'Bruker SHELXTL'
_computing_structure_refinement 'SHELXL-97 (Sheldrick, 1997)'
_computing_structure_solution 'SHELXS-97 (Sheldrick, 1990)'
_diffrn_ambient_temperature 25
_diffrn_measured_fraction_theta_full 0.999
_diffrn_measured_fraction_theta_max 0.999
_diffrn_measurement_device_type 'CCD area detector'
_diffrn_measurement_method 'phi and omega scans'
_diffrn_radiation_monochromator graphite
_diffrn_radiation_source 'fine-focus sealed tube'
_diffrn_radiation_type MoK\a
_diffrn_radiation_wavelength 0.71073
_diffrn_reflns_av_R_equivalents 0.0300
_diffrn_reflns_av_sigmaI/netI 0.0354
_diffrn_reflns_limit_h_max 6
_diffrn_reflns_limit_h_min -6
_diffrn_reflns_limit_k_max 14
_diffrn_reflns_limit_k_min -14
_diffrn_reflns_limit_l_max 14
_diffrn_reflns_limit_l_min -14
_diffrn_reflns_number 8026
_diffrn_reflns_theta_full 25.00
_diffrn_reflns_theta_max 25.00
_diffrn_reflns_theta_min 1.68
_exptl_absorpt_coefficient_mu 0.079
_exptl_absorpt_correction_T_max 0.9922
_exptl_absorpt_correction_T_min 0.9768
_exptl_absorpt_correction_type multi-scan
_exptl_absorpt_process_details SADABS
_exptl_crystal_colour colorless
_exptl_crystal_density_diffrn 1.268
_exptl_crystal_density_method 'not measured'
_exptl_crystal_description rectangular
_exptl_crystal_F_000 336
_exptl_crystal_size_max 0.30
_exptl_crystal_size_mid 0.12
_exptl_crystal_size_min 0.10
_refine_diff_density_max 0.149
_refine_diff_density_min -0.131
_refine_diff_density_rms 0.030
_refine_ls_extinction_method none
_refine_ls_goodness_of_fit_ref 1.150
_refine_ls_hydrogen_treatment mixed
_refine_ls_matrix_type full
_refine_ls_number_parameters 223
_refine_ls_number_reflns 2912
_refine_ls_number_restraints 0
_refine_ls_restrained_S_all 1.150
_refine_ls_R_factor_all 0.0793
_refine_ls_R_factor_gt 0.0601
_refine_ls_shift/su_max 0.000
_refine_ls_shift/su_mean 0.000
_refine_ls_structure_factor_coef Fsqd
_refine_ls_weighting_details 'calc w=1/[\s^2^(Fo^2^)+(0.0470P)^2^+0.1056P] where P=(Fo^2^+2Fc^2^)/3'
_refine_ls_weighting_scheme calc
_refine_ls_wR_factor_gt 0.1227
_refine_ls_wR_factor_ref 0.1314
_reflns_number_gt 2307
_reflns_number_total 2912
_reflns_threshold_expression >2sigma(I)
_cod_data_source_file c2ob26339d.txt
_cod_data_source_block 6n
_cod_depositor_comments
;
The following automatic conversions were performed:

'_symmetry_cell_setting' value 'Triclinic' changed to 'triclinic'
according to /home/saulius/struct/CIF-dictionaries/cif_core.dic
dictionary named 'cif_core.dic' version 2.4.2 from 2011-04-26.

Automatic conversion script
Id: cif_fix_values 1891 2012-01-12 08:04:46Z andrius 
;
_cod_original_cell_volume 828.4(3)
_cod_original_sg_symbol_H-M P-1
_cod_database_code 7152691

loop_
_symmetry_equiv_pos_as_xyz
'x, y, z'
'-x, -y, -z'

loop_
_atom_site_label
_atom_site_type_symbol
_atom_site_fract_x
_atom_site_fract_y
_atom_site_fract_z
_atom_site_U_iso_or_equiv
_atom_site_adp_type
_atom_site_occupancy
_atom_site_symmetry_multiplicity
_atom_site_calc_flag
_atom_site_refinement_flags
C1 C 0.1149(4) -0.06226(18) 0.85640(17) 0.0511(5) Uani 1 1 d .
C2 C 0.0041(4) 0.00003(19) 0.76981(18) 0.0537(6) Uani 1 1 d .
C3 C 0.0546(4) 0.10899(19) 0.73606(18) 0.0580(6) Uani 1 1 d .
H3 H -0.0184 0.1523 0.6800 0.070 Uiso 1 1 calc R
C4 C 0.2824(5) 0.35993(19) 0.70820(19) 0.0644(7) Uani 1 1 d .
H4 H 0.1773 0.3703 0.6568 0.077 Uiso 1 1 calc R
C5 C 0.4092(5) 0.44472(19) 0.7186(2) 0.0650(7) Uani 1 1 d .
H5 H 0.3881 0.5131 0.6747 0.078 Uiso 1 1 calc R
C6 C 0.5694(4) 0.42963(19) 0.7945(2) 0.0595(6) Uani 1 1 d .
C7 C 0.6036(4) 0.32977(18) 0.86199(19) 0.0577(6) Uani 1 1 d .
H7 H 0.7108 0.3197 0.9125 0.069 Uiso 1 1 calc R
C8 C 0.4716(4) 0.24478(18) 0.85161(17) 0.0504(5) Uani 1 1 d .
C9 C 0.3117(4) 0.25803(18) 0.77502(17) 0.0525(6) Uani 1 1 d .
C10 C 0.2132(4) 0.15320(18) 0.78570(17) 0.0516(5) Uani 1 1 d .
C11 C 0.3165(4) 0.08258(18) 0.86982(16) 0.0474(5) Uani 1 1 d .
C12 C 0.0745(4) -0.18128(18) 0.89811(19) 0.0580(6) Uani 1 1 d .
H12A H -0.0701 -0.1968 0.8748 0.070 Uiso 1 1 calc R
H12B H 0.0513 -0.1896 0.9781 0.070 Uiso 1 1 calc R
C13 C 0.2813(4) -0.26657(19) 0.8566(2) 0.0646(7) Uani 1 1 d .
H13A H 0.2951 -0.2638 0.7780 0.097 Uiso 1 1 calc R
H13B H 0.2532 -0.3408 0.8899 0.097 Uiso 1 1 calc R
H13C H 0.4264 -0.2491 0.8758 0.097 Uiso 1 1 calc R
C14 C -0.1606(4) -0.0501(2) 0.71129(19) 0.0632(6) Uani 1 1 d .
H14A H -0.2801 -0.0828 0.7660 0.076 Uiso 1 1 calc R
H14B H -0.2429 0.0100 0.6660 0.076 Uiso 1 1 calc R
C15 C -0.0358(4) -0.1397(2) 0.63921(18) 0.0560(6) Uani 1 1 d .
C16 C 0.1815(4) -0.1279(2) 0.5741(2) 0.0689(7) Uani 1 1 d .
H16 H 0.2523 -0.0633 0.5737 0.083 Uiso 1 1 calc R
C17 C 0.2941(5) -0.2105(3) 0.5100(2) 0.0782(8) Uani 1 1 d .
H17 H 0.4412 -0.2017 0.4675 0.094 Uiso 1 1 calc R
C18 C 0.1917(6) -0.3057(3) 0.5083(2) 0.0820(8) Uani 1 1 d .
H18 H 0.2675 -0.3609 0.4639 0.098 Uiso 1 1 calc R
C19 C -0.0221(6) -0.3187(2) 0.5719(2) 0.0833(8) Uani 1 1 d .
H19 H -0.0918 -0.3836 0.5720 0.100 Uiso 1 1 calc R
C20 C -0.1352(5) -0.2361(2) 0.6361(2) 0.0698(7) Uani 1 1 d .
H20 H -0.2823 -0.2456 0.6785 0.084 Uiso 1 1 calc R
C21 C 0.8221(5) 0.5189(2) 0.8817(2) 0.0821(8) Uani 1 1 d .
H21A H 0.7203 0.5113 0.9514 0.123 Uiso 1 1 calc R
H21B H 0.8898 0.5883 0.8737 0.123 Uiso 1 1 calc R
H21C H 0.9479 0.4567 0.8786 0.123 Uiso 1 1 calc R
H22 H 0.558(4) 0.1112(18) 0.9628(19) 0.061(7) Uiso 1 1 d .
N1 N 0.2720(3) -0.02179(14) 0.90620(14) 0.0509(5) Uani 1 1 d .
N2 N 0.4724(3) 0.13837(15) 0.90866(16) 0.0529(5) Uani 1 1 d .
O1 O 0.6871(3) 0.51978(13) 0.79556(15) 0.0783(5) Uani 1 1 d .

loop_
_atom_site_aniso_label
_atom_site_aniso_U_11
_atom_site_aniso_U_22
_atom_site_aniso_U_33
_atom_site_aniso_U_23
_atom_site_aniso_U_13
_atom_site_aniso_U_12
C1 0.0493(13) 0.0521(13) 0.0498(13) -0.0116(10) 0.0001(10) -0.0032(10)
C2 0.0509(13) 0.0548(14) 0.0548(13) -0.0106(11) -0.0078(11) -0.0003(11)
C3 0.0623(15) 0.0593(15) 0.0512(13) -0.0055(11) -0.0173(11) 0.0058(12)
C4 0.0800(17) 0.0547(15) 0.0570(15) -0.0024(12) -0.0179(13) 0.0020(13)
C5 0.0820(17) 0.0441(14) 0.0630(15) 0.0046(11) -0.0092(14) -0.0003(13)
C6 0.0652(15) 0.0472(14) 0.0622(15) -0.0076(11) 0.0013(12) -0.0048(12)
C7 0.0590(14) 0.0531(14) 0.0603(15) -0.0070(12) -0.0090(12) -0.0039(11)
C8 0.0530(13) 0.0446(13) 0.0506(13) -0.0051(10) -0.0067(10) 0.0022(10)
C9 0.0569(13) 0.0469(13) 0.0503(13) -0.0055(10) -0.0066(11) 0.0034(10)
C10 0.0585(14) 0.0485(13) 0.0457(12) -0.0077(10) -0.0082(11) 0.0024(11)
C11 0.0494(13) 0.0458(13) 0.0450(12) -0.0085(10) -0.0052(10) 0.0010(10)
C12 0.0539(14) 0.0593(15) 0.0612(14) -0.0051(12) -0.0076(11) -0.0109(11)
C13 0.0693(16) 0.0546(14) 0.0682(16) -0.0076(12) -0.0074(13) -0.0053(12)
C14 0.0541(14) 0.0710(16) 0.0644(15) -0.0082(12) -0.0133(12) -0.0025(12)
C15 0.0534(14) 0.0679(16) 0.0491(13) -0.0062(11) -0.0158(11) -0.0065(12)
C16 0.0647(16) 0.0810(18) 0.0618(15) -0.0098(14) -0.0075(13) -0.0125(14)
C17 0.0685(17) 0.105(2) 0.0569(16) -0.0110(16) -0.0044(13) -0.0013(17)
C18 0.101(2) 0.084(2) 0.0591(17) -0.0172(15) -0.0187(16) 0.0117(18)
C19 0.105(2) 0.077(2) 0.0729(18) -0.0173(15) -0.0155(18) -0.0172(17)
C20 0.0697(16) 0.0776(18) 0.0655(16) -0.0126(14) -0.0089(13) -0.0173(14)
C21 0.0817(19) 0.0658(18) 0.103(2) -0.0141(15) -0.0118(17) -0.0211(15)
N1 0.0543(11) 0.0471(11) 0.0511(11) -0.0065(8) -0.0087(9) -0.0041(8)
N2 0.0587(12) 0.0486(11) 0.0528(11) -0.0009(9) -0.0172(10) -0.0058(9)
O1 0.0900(13) 0.0550(11) 0.0908(13) 0.0007(9) -0.0151(11) -0.0182(10)

loop_
_atom_type_symbol
_atom_type_description
_atom_type_scat_dispersion_real
_atom_type_scat_dispersion_imag
_atom_type_scat_source
C C 0.0033 0.0016 'International Tables Vol C Tables 4.2.6.8 and 6.1.1.4'
H H 0.0000 0.0000 'International Tables Vol C Tables 4.2.6.8 and 6.1.1.4'
N N 0.0061 0.0033 'International Tables Vol C Tables 4.2.6.8 and 6.1.1.4'
O O 0.0106 0.0060 'International Tables Vol C Tables 4.2.6.8 and 6.1.1.4'

loop_
_geom_angle_atom_site_label_1
_geom_angle_atom_site_label_2
_geom_angle_atom_site_label_3
_geom_angle
N1 C1 C2 123.2(2)
N1 C1 C12 114.22(19)
C2 C1 C12 122.6(2)
C3 C2 C1 118.4(2)
C3 C2 C14 119.7(2)
C1 C2 C14 121.9(2)
C10 C3 C2 119.9(2)
C10 C3 H3 120.1
C2 C3 H3 120.1
C5 C4 C9 119.7(2)
C5 C4 H4 120.2
C9 C4 H4 120.2
C4 C5 C6 120.7(2)
C4 C5 H5 119.7
C6 C5 H5 119.7
O1 C6 C7 123.7(2)
O1 C6 C5 114.9(2)
C7 C6 C5 121.4(2)
C6 C7 C8 117.4(2)
C6 C7 H7 121.3
C8 C7 H7 121.3
N2 C8 C7 128.8(2)
N2 C8 C9 109.2(2)
C7 C8 C9 122.0(2)
C4 C9 C8 118.9(2)
C4 C9 C10 134.6(2)
C8 C9 C10 106.52(18)
C3 C10 C11 116.8(2)
C3 C10 C9 136.9(2)
C11 C10 C9 106.37(19)
N1 C11 N2 124.97(19)
N1 C11 C10 125.7(2)
N2 C11 C10 109.3(2)
C1 C12 C13 112.45(18)
C1 C12 H12A 109.1
C13 C12 H12A 109.1
C1 C12 H12B 109.1
C13 C12 H12B 109.1
H12A C12 H12B 107.8
C12 C13 H13A 109.5
C12 C13 H13B 109.5
H13A C13 H13B 109.5
C12 C13 H13C 109.5
H13A C13 H13C 109.5
H13B C13 H13C 109.5
C15 C14 C2 114.23(18)
C15 C14 H14A 108.7
C2 C14 H14A 108.7
C15 C14 H14B 108.7
C2 C14 H14B 108.7
H14A C14 H14B 107.6
C20 C15 C16 117.6(2)
C20 C15 C14 121.0(2)
C16 C15 C14 121.5(2)
C17 C16 C15 120.8(3)
C17 C16 H16 119.6
C15 C16 H16 119.6
C18 C17 C16 120.6(3)
C18 C17 H17 119.7
C16 C17 H17 119.7
C19 C18 C17 119.4(3)
C19 C18 H18 120.3
C17 C18 H18 120.3
C18 C19 C20 120.1(3)
C18 C19 H19 119.9
C20 C19 H19 119.9
C19 C20 C15 121.5(3)
C19 C20 H20 119.3
C15 C20 H20 119.3
O1 C21 H21A 109.5
O1 C21 H21B 109.5
H21A C21 H21B 109.5
O1 C21 H21C 109.5
H21A C21 H21C 109.5
H21B C21 H21C 109.5
C11 N1 C1 116.01(18)
C11 N2 C8 108.59(19)
C11 N2 H22 126.0(14)
C8 N2 H22 125.4(14)
C6 O1 C21 118.46(19)

loop_
_geom_bond_atom_site_label_1
_geom_bond_atom_site_label_2
_geom_bond_distance
C1 N1 1.348(3)
C1 C2 1.409(3)
C1 C12 1.499(3)
C2 C3 1.384(3)
C2 C14 1.512(3)
C3 C10 1.378(3)
C3 H3 0.9300
C4 C5 1.369(3)
C4 C9 1.393(3)
C4 H4 0.9300
C5 C6 1.394(3)
C5 H5 0.9300
C6 O1 1.364(3)
C6 C7 1.381(3)
C7 C8 1.391(3)
C7 H7 0.9300
C8 N2 1.381(3)
C8 C9 1.401(3)
C9 C10 1.441(3)
C10 C11 1.407(3)
C11 N1 1.327(3)
C11 N2 1.373(3)
C12 C13 1.516(3)
C12 H12A 0.9700
C12 H12B 0.9700
C13 H13A 0.9600
C13 H13B 0.9600
C13 H13C 0.9600
C14 C15 1.512(3)
C14 H14A 0.9700
C14 H14B 0.9700
C15 C20 1.376(3)
C15 C16 1.382(3)
C16 C17 1.372(3)
C16 H16 0.9300
C17 C18 1.368(4)
C17 H17 0.9300
C18 C19 1.361(4)
C18 H18 0.9300
C19 C20 1.375(4)
C19 H19 0.9300
C20 H20 0.9300
C21 O1 1.414(3)
C21 H21A 0.9600
C21 H21B 0.9600
C21 H21C 0.9600
N2 H22 0.90(2)
